data_2100223
loop_
_publ_author_name
'Edwards, David J.'
'Pritchard, Robin G.'
'Wallace, Timothy W.'

_publ_section_title
;
 Fine-tuning of biaryl dihedral angles: structural characterization of
 five homologous three-atom bridged biphenyls by X-ray crystallography
;
_journal_issue 3
_journal_name_full 'Acta Crystallographica Section B'
_journal_page_first 335
_journal_page_last 345
_journal_paper_doi 10.1107/S0108768105006713
_journal_volume 61
_journal_year 2005
_chemical_formula_moiety 'C21 H29 Cl1 N1 O6'
_chemical_formula_sum 'C21 H29 Cl N O6.5'
_chemical_formula_weight 434.9
_chemical_name_systematic
;6,7-dihydro-1,2,3,9,10,11-hexamethoxy-6-methyl-5H-dibenzo[c,e]azepinium
 chloride
;
_space_group_IT_number 15
_symmetry_cell_setting monoclinic
_symmetry_space_group_name_Hall '-C 2yc'
_symmetry_space_group_name_H-M 'C 1 2/c 1'
_atom_sites_solution_hydrogens geom
_atom_sites_solution_primary direct
_atom_sites_solution_secondary difmap
_audit_conform_dict_name cif_core.dic
_audit_conform_dict_version 2.2
_audit_creation_method 'WinGX routine CIF_UPDATE'
_cell_angle_alpha 90.000(2)
_cell_angle_beta 111.7920
_cell_angle_gamma 90.000(2)
_cell_formula_units_Z 8
_cell_length_a 36.0403(12)
_cell_length_b 7.8165(2)
_cell_length_c 17.0066(5)
_cell_measurement_reflns_used 52930
_cell_measurement_temperature 150(2)
_cell_measurement_theta_max 27.485
_cell_measurement_theta_min 0.998
_cell_volume 4448.5(2)
_computing_cell_refinement 'HKL Scalepack (Otwinowski & Minor 1997)'
_computing_data_collection 'Collect (Nonius BV, 1997-2000)'
_computing_data_reduction 'HKL Denzo and Scalepack (Otwinowski & Minor 1997)'
_computing_molecular_graphics 'Ortep-3 for Windows (Farrugia, 1997)'
_computing_publication_material 'WinGX publication routines (Farrugia, 1999)'
_computing_structure_refinement 'SHELXL-97 (Sheldrick, 1997)'
_computing_structure_solution 'SHELXS-97 (Sheldrick, 1997)'
_diffrn_ambient_temperature 150(2)
_diffrn_measured_fraction_theta_full 0.992
_diffrn_measured_fraction_theta_max 0.992
_diffrn_measurement_device '95mm CCD camera on \k-goniostat'
_diffrn_measurement_device_type KappaCCD
_diffrn_measurement_method 'CCD rotation images, thick slices'
_diffrn_radiation_monochromator graphite
_diffrn_radiation_type MoK\a
_diffrn_radiation_wavelength 0.71073
_diffrn_reflns_av_R_equivalents 0.0823
_diffrn_reflns_limit_h_max 46
_diffrn_reflns_limit_h_min -45
_diffrn_reflns_limit_k_max 10
_diffrn_reflns_limit_k_min -10
_diffrn_reflns_limit_l_max 21
_diffrn_reflns_limit_l_min -21
_diffrn_reflns_number 36698
_diffrn_reflns_reduction_process
;
 Scaled and merged with SORTAV
 R.H. Blessing, (1987) Cryst. Rev. 1, 3-58
 R.H. Blessing, (1989) J. Appl. Cryst. 22, 396-397
;
_diffrn_reflns_theta_full 27.27
_diffrn_reflns_theta_max 27.27
_diffrn_reflns_theta_min 3.17
_exptl_absorpt_coefficient_mu 0.21
_exptl_absorpt_correction_T_max 1.015
_exptl_absorpt_correction_T_min 0.973
_exptl_absorpt_correction_type multi-scan
_exptl_absorpt_process_details
;
 R.H. Blessing, Acta Cryst. (1995), A51, 33-38
;
_exptl_crystal_colour colourless
_exptl_crystal_density_diffrn 1.299
_exptl_crystal_density_method 'not measured'
_exptl_crystal_description needle
_exptl_crystal_F_000 1848
_exptl_crystal_size_max 0.25
_exptl_crystal_size_mid 0.15
_exptl_crystal_size_min 0.1
_refine_diff_density_max 0.282
_refine_diff_density_min -0.289
_refine_ls_extinction_coef 0.0017(3)
_refine_ls_extinction_expression Fc^*^=kFc[1+0.001xFc^2^\l^3^/sin(2\q)]^-1/4^
_refine_ls_extinction_method SHELXL
_refine_ls_goodness_of_fit_ref 1.03
_refine_ls_hydrogen_treatment mixed
_refine_ls_matrix_type full
_refine_ls_number_parameters 392
_refine_ls_number_reflns 4945
_refine_ls_number_restraints 0
_refine_ls_restrained_S_all 1.03
_refine_ls_R_factor_all 0.0873
_refine_ls_R_factor_gt 0.0473
_refine_ls_shift/su_max 0.019
_refine_ls_shift/su_mean 0.001
_refine_ls_structure_factor_coef Fsqd
_refine_ls_weighting_details 'calc w=1/[\s^2^(Fo^2^)+(0.0477P)^2^+2.8130P] where P=(Fo^2^+2Fc^2^)/3'
_refine_ls_weighting_scheme calc
_refine_ls_wR_factor_gt 0.0973
_refine_ls_wR_factor_ref 0.1123
_reflns_number_gt 3299
_reflns_number_total 4945
_reflns_threshold_expression >2sigma(I)
_cod_data_source_file sx5028.cif
_cod_data_source_block azepine
_cod_original_sg_symbol_H-M 'C 2/c'
_cod_original_formula_sum 'C21 H29 Cl N O6.50'
_cod_database_code 2100223

loop_
_symmetry_equiv_pos_as_xyz
'x, y, z'
'-x, y, -z+1/2'
'x+1/2, y+1/2, z'
'-x+1/2, y+1/2, -z+1/2'
'-x, -y, -z'
'x, -y, z-1/2'
'-x+1/2, -y+1/2, -z'
'x+1/2, -y+1/2, z-1/2'

loop_
_atom_site_label
_atom_site_fract_x
_atom_site_fract_y
_atom_site_fract_z
_atom_site_U_iso_or_equiv
_atom_site_adp_type
_atom_site_calc_flag
_atom_site_refinement_flags
_atom_site_occupancy
_atom_site_disorder_assembly
_atom_site_disorder_group
_atom_site_type_symbol
C1 0.68102(5) 0.6598(2) 0.58223(12) 0.0230(4) Uani d . 1 . . C
C2 0.69278(5) 0.5570(2) 0.65436(12) 0.0238(4) Uani d . 1 . . C
C3 0.66395(5) 0.4941(2) 0.68409(12) 0.0241(4) Uani d . 1 . . C
C4 0.62380(6) 0.5223(2) 0.63852(12) 0.0248(4) Uani d . 1 . . C
C4A 0.61219(5) 0.6240(2) 0.56628(12) 0.0235(4) Uani d . 1 . . C
C5 0.56852(6) 0.6585(3) 0.51870(12) 0.0255(4) Uani d . 1 . . C
C7 0.57796(6) 0.6216(3) 0.37918(13) 0.0255(4) Uani d . 1 . . C
C7A 0.59552(5) 0.7981(2) 0.39492(12) 0.0244(4) Uani d . 1 . . C
C8 0.58130(6) 0.9250(3) 0.33339(13) 0.0271(5) Uani d . 1 . . C
C9 0.59851(6) 1.0858(2) 0.34706(13) 0.0280(5) Uani d . 1 . . C
C10 0.62961(6) 1.1218(2) 0.42439(13) 0.0275(5) Uani d . 1 . . C
C11 0.64324(6) 0.9960(2) 0.48552(12) 0.0266(4) Uani d . 1 . . C
C11A 0.62726(5) 0.8304(2) 0.47142(12) 0.0235(4) Uani d . 1 . . C
C11B 0.64053(5) 0.6998(2) 0.53969(11) 0.0226(4) Uani d . 1 . . C
C12 0.74333(7) 0.7999(3) 0.60016(16) 0.0353(5) Uani d . 1 . . C
C13 0.74706(8) 0.3788(4) 0.66441(19) 0.0457(6) Uani d . 1 . . C
C14 0.64945(7) 0.3361(3) 0.78873(15) 0.0357(5) Uani d . 1 . . C
C15 0.55478(8) 1.1886(4) 0.21296(16) 0.0434(6) Uani d . 1 . . C
C16 0.68161(7) 1.3068(3) 0.42899(18) 0.0414(6) Uani d . 1 . . C
C17 0.65697(9) 1.0696(4) 0.62684(16) 0.0429(6) Uani d . 1 . . C
C18 0.54776(7) 0.3913(3) 0.43460(16) 0.0325(5) Uani d . 1 . . C
O1 0.70720(4) 0.71479(17) 0.54644(8) 0.0273(3) Uani d . 1 . . O
O2 0.73253(4) 0.51848(18) 0.69880(8) 0.0298(3) Uani d . 1 . . O
O3 0.67858(4) 0.40029(17) 0.75722(8) 0.0276(3) Uani d . 1 . . O
O9 0.58700(4) 1.21986(17) 0.29158(9) 0.0352(4) Uani d . 1 . . O
O10 0.64468(4) 1.28628(16) 0.44066(9) 0.0320(3) Uani d . 1 . . O
O11 0.67256(4) 1.03867(17) 0.56190(8) 0.0322(3) Uani d . 1 . . O
O12 0.5145(2) 1.0434(6) 0.4664(4) 0.0887(15) Uani d P 0.5 . . O
N6 0.55294(5) 0.5802(2) 0.43118(10) 0.0254(4) Uani d . 1 . . N
Cl1 0.467597(15) 0.70067(8) 0.36456(3) 0.04043(18) Uani d . 1 . . Cl
H4 0.6047(6) 0.473(3) 0.6540(12) 0.026(5) Uiso d . 1 . . H
H5A 0.5527(6) 0.605(2) 0.5506(12) 0.020(5) Uiso d . 1 . . H
H5B 0.5642(6) 0.778(3) 0.5122(12) 0.022(5) Uiso d . 1 . . H
H6 0.5273(7) 0.625(3) 0.4031(14) 0.034(6) Uiso d . 1 . . H
H7A 0.5602(6) 0.608(2) 0.3220(13) 0.023(5) Uiso d . 1 . . H
H7B 0.5999(6) 0.538(3) 0.3952(12) 0.023(5) Uiso d . 1 . . H
H8 0.5608(6) 0.898(3) 0.2829(14) 0.026(5) Uiso d . 1 . . H
H12A 0.7646(9) 0.715(3) 0.6254(18) 0.061(8) Uiso d . 1 . . H
H12B 0.7524(8) 0.870(3) 0.5613(17) 0.057(8) Uiso d . 1 . . H
H12C 0.7382(7) 0.863(3) 0.6430(16) 0.046(7) Uiso d . 1 . . H
H12D 0.493(3) 0.931(12) 0.448(5) 0.13(3) Uiso d P 0.5 . . H
H12E 0.5280(19) 1.036(8) 0.522(5) 0.07(2) Uiso d P 0.5 . . H
H13A 0.7456(9) 0.410(4) 0.606(2) 0.079(10) Uiso d . 1 . . H
H13B 0.7313(10) 0.284(4) 0.658(2) 0.075(10) Uiso d . 1 . . H
H13C 0.7752(8) 0.357(3) 0.7045(17) 0.056(7) Uiso d . 1 . . H
H14A 0.6316(7) 0.254(3) 0.7481(15) 0.036(6) Uiso d . 1 . . H
H14B 0.6349(7) 0.424(3) 0.8011(15) 0.043(7) Uiso d . 1 . . H
H14C 0.6638(7) 0.280(3) 0.8425(16) 0.044(6) Uiso d . 1 . . H
H15A 0.5613(7) 1.099(4) 0.1807(17) 0.052(8) Uiso d . 1 . . H
H15B 0.5290(8) 1.146(3) 0.2186(15) 0.047(7) Uiso d . 1 . . H
H15C 0.5498(7) 1.294(3) 0.1842(15) 0.044(7) Uiso d . 1 . . H
H16A 0.7017(8) 1.223(4) 0.4660(18) 0.061(8) Uiso d . 1 . . H
H16B 0.6754(7) 1.290(3) 0.3657(18) 0.052(7) Uiso d . 1 . . H
H16C 0.6896(7) 1.422(4) 0.4455(15) 0.053(7) Uiso d . 1 . . H
H17A 0.6451(8) 0.965(4) 0.6373(17) 0.062(8) Uiso d . 1 . . H
H17B 0.6385(8) 1.160(4) 0.6071(16) 0.054(8) Uiso d . 1 . . H
H17C 0.6805(8) 1.103(3) 0.6770(16) 0.050(7) Uiso d . 1 . . H
H18A 0.5737(7) 0.342(3) 0.4657(14) 0.039(6) Uiso d . 1 . . H
H18B 0.5364(6) 0.347(3) 0.3732(14) 0.032(6) Uiso d . 1 . . H
H18C 0.5298(7) 0.372(3) 0.4623(15) 0.040(6) Uiso d . 1 . . H

loop_
_atom_site_aniso_label
_atom_site_aniso_U_11
_atom_site_aniso_U_22
_atom_site_aniso_U_33
_atom_site_aniso_U_12
_atom_site_aniso_U_13
_atom_site_aniso_U_23
C1 0.0227(9) 0.0229(10) 0.0242(10) -0.0036(8) 0.0094(8) -0.0053(8)
C2 0.0182(9) 0.0255(10) 0.0253(10) 0.0001(8) 0.0054(8) -0.0031(8)
C3 0.0255(10) 0.0238(10) 0.0209(10) 0.0019(8) 0.0064(8) -0.0001(8)
C4 0.0216(10) 0.0282(10) 0.0251(11) -0.0015(8) 0.0094(8) -0.0007(8)
C4A 0.0219(9) 0.0240(10) 0.0225(10) -0.0011(8) 0.0059(8) -0.0030(8)
C5 0.0238(10) 0.0289(11) 0.0229(10) 0.0017(9) 0.0075(8) -0.0009(8)
C7 0.0254(10) 0.0284(10) 0.0218(11) -0.0011(9) 0.0076(9) -0.0014(8)
C7A 0.0248(10) 0.0248(10) 0.0242(10) 0.0016(8) 0.0098(8) -0.0003(8)
C8 0.0261(10) 0.0317(11) 0.0227(11) 0.0006(9) 0.0080(9) -0.0018(9)
C9 0.0318(10) 0.0269(10) 0.0261(11) 0.0053(9) 0.0116(9) 0.0048(8)
C10 0.0306(10) 0.0222(10) 0.0319(12) -0.0001(8) 0.0143(9) -0.0014(8)
C11 0.0256(10) 0.0268(10) 0.0247(10) -0.0010(8) 0.0063(8) -0.0019(8)
C11A 0.0223(9) 0.0248(10) 0.0236(10) 0.0022(8) 0.0085(8) 0.0013(8)
C11B 0.0244(9) 0.0219(9) 0.0198(9) -0.0003(8) 0.0062(8) -0.0031(8)
C12 0.0246(11) 0.0398(13) 0.0376(13) -0.0098(10) 0.0068(10) -0.0006(11)
C13 0.0328(13) 0.0451(15) 0.0549(18) 0.0121(12) 0.0112(12) -0.0060(13)
C14 0.0314(11) 0.0480(14) 0.0293(13) 0.0026(11) 0.0130(10) 0.0105(11)
C15 0.0452(15) 0.0428(14) 0.0334(13) 0.0030(12) 0.0043(11) 0.0123(12)
C16 0.0419(13) 0.0340(13) 0.0525(17) -0.0099(11) 0.0221(12) -0.0010(12)
C17 0.0546(16) 0.0381(14) 0.0328(14) -0.0001(13) 0.0127(12) -0.0088(11)
C18 0.0348(12) 0.0285(11) 0.0358(13) -0.0065(10) 0.0152(11) -0.0016(9)
O1 0.0222(7) 0.0328(8) 0.0271(7) -0.0063(6) 0.0095(6) -0.0011(6)
O2 0.0196(7) 0.0374(8) 0.0290(8) 0.0021(6) 0.0050(6) 0.0012(6)
O3 0.0236(7) 0.0341(8) 0.0243(7) 0.0024(6) 0.0080(6) 0.0068(6)
O9 0.0415(8) 0.0291(8) 0.0296(8) 0.0022(6) 0.0069(7) 0.0071(6)
O10 0.0364(8) 0.0208(7) 0.0381(8) -0.0013(6) 0.0131(7) -0.0013(6)
O11 0.0354(8) 0.0301(7) 0.0260(8) -0.0047(6) 0.0054(6) -0.0035(6)
O12 0.122(4) 0.052(3) 0.094(4) -0.020(3) 0.043(4) -0.009(3)
N6 0.0206(8) 0.0288(9) 0.0242(9) -0.0005(7) 0.0052(7) -0.0009(7)
Cl1 0.0256(3) 0.0552(4) 0.0358(3) 0.0024(2) 0.0059(2) 0.0110(3)

loop_
_atom_type_symbol
_atom_type_description
_atom_type_scat_dispersion_real
_atom_type_scat_dispersion_imag
_atom_type_scat_source
C C 0.0033 0.0016 'International Tables Vol C Tables 4.2.6.8 and 6.1.1.4'
H H 0 0 'International Tables Vol C Tables 4.2.6.8 and 6.1.1.4'
O O 0.0106 0.006 'International Tables Vol C Tables 4.2.6.8 and 6.1.1.4'
N N 0.0061 0.0033 'International Tables Vol C Tables 4.2.6.8 and 6.1.1.4'
Cl Cl 0.1484 0.1585 'International Tables Vol C Tables 4.2.6.8 and 6.1.1.4'

loop_
_geom_angle_atom_site_label_1
_geom_angle_atom_site_label_2
_geom_angle_atom_site_label_3
_geom_angle
O1 C1 C2 122.52(16)
O1 C1 C11B 117.25(16)
C2 C1 C11B 120.06(17)
O2 C2 C1 121.44(17)
O2 C2 C3 118.88(16)
C1 C2 C3 119.67(16)
O3 C3 C4 124.38(18)
O3 C3 C2 115.34(15)
C4 C3 C2 120.23(17)
C3 C4 C4A 119.71(19)
C3 C4 H4 121.3(12)
C4A C4 H4 119.0(12)
C4 C4A C11B 120.88(17)
C4 C4A C5 119.31(18)
C11B C4A C5 119.75(17)
C4A C5 N6 112.92(16)
C4A C5 H5A 108.9(10)
N6 C5 H5A 106.4(11)
C4A C5 H5B 109.4(12)
N6 C5 H5B 107.5(12)
H5A C5 H5B 111.8(16)
C7A C7 N6 113.30(16)
C7A C7 H7A 111.5(12)
N6 C7 H7A 104.5(12)
C7A C7 H7B 108.5(11)
N6 C7 H7B 106.8(11)
H7A C7 H7B 112.0(16)
C8 C7A C11A 121.02(17)
C8 C7A C7 120.47(17)
C11A C7A C7 118.47(17)
C9 C8 C7A 120.23(18)
C9 C8 H8 121.3(13)
C7A C8 H8 118.4(13)
O9 C9 C8 125.35(18)
O9 C9 C10 115.15(17)
C8 C9 C10 119.47(18)
C11 C10 O10 120.48(17)
C11 C10 C9 119.97(17)
O10 C10 C9 119.43(17)
O11 C11 C10 118.14(17)
O11 C11 C11A 120.52(17)
C10 C11 C11A 121.33(17)
C7A C11A C11 117.89(17)
C7A C11A C11B 121.15(16)
C11 C11A C11B 120.58(16)
C4A C11B C1 119.03(17)
C4A C11B C11A 118.94(16)
C1 C11B C11A 121.86(17)
O1 C12 H12A 109.9(15)
O1 C12 H12B 105.9(14)
H12A C12 H12B 105(2)
O1 C12 H12C 109.6(15)
H12A C12 H12C 111(2)
H12B C12 H12C 115(2)
O2 C13 H13A 109.2(18)
O2 C13 H13B 111(2)
H13A C13 H13B 106(3)
O2 C13 H13C 106.4(15)
H13A C13 H13C 112(2)
H13B C13 H13C 112(2)
O3 C14 H14A 110.1(13)
O3 C14 H14B 112.2(15)
H14A C14 H14B 111.2(19)
O3 C14 H14C 107.7(14)
H14A C14 H14C 110.0(19)
H14B C14 H14C 106(2)
O9 C15 H15A 111.7(15)
O9 C15 H15B 114.7(14)
H15A C15 H15B 104(2)
O9 C15 H15C 105.7(14)
H15A C15 H15C 112(2)
H15B C15 H15C 109(2)
O10 C16 H16A 109.4(16)
O10 C16 H16B 106.4(14)
H16A C16 H16B 114(2)
O10 C16 H16C 105.0(15)
H16A C16 H16C 111(2)
H16B C16 H16C 111(2)
O11 C17 H17A 108.8(16)
O11 C17 H17B 106.2(16)
H17A C17 H17B 114(2)
O11 C17 H17C 104.6(14)
H17A C17 H17C 111(2)
H17B C17 H17C 112(2)
N6 C18 H18A 107.8(13)
N6 C18 H18B 107.7(12)
H18A C18 H18B 111.0(18)
N6 C18 H18C 107.4(14)
H18A C18 H18C 112(2)
H18B C18 H18C 111.2(18)
C1 O1 C12 118.14(16)
C2 O2 C13 113.95(16)
C3 O3 C14 115.97(15)
C9 O9 C15 116.59(17)
C10 O10 C16 113.22(17)
C11 O11 C17 112.63(17)
H12D O12 H12E 107(6)
C18 N6 C5 111.63(16)
C18 N6 C7 110.15(16)
C5 N6 C7 113.86(15)
C18 N6 H6 106.0(13)
C5 N6 H6 106.7(13)
C7 N6 H6 108.2(13)

loop_
_geom_bond_atom_site_label_1
_geom_bond_atom_site_label_2
_geom_bond_site_symmetry_2
_geom_bond_distance
_geom_bond_publ_flag
C1 O1 . 1.368(2) ?
C1 C2 . 1.394(3) ?
C1 C11B . 1.402(3) ?
C2 O2 . 1.382(2) ?
C2 C3 . 1.403(3) ?
C3 O3 . 1.370(2) ?
C3 C4 . 1.382(3) ?
C4 C4A . 1.391(3) ?
C4 H4 . 0.91(2) ?
C4A C11B . 1.393(3) ?
C4A C5 . 1.503(3) ?
C5 N6 . 1.512(2) ?
C5 H5A . 1.01(2) ?
C5 H5B . 0.95(2) ?
C7 C7A . 1.500(3) ?
C7 N6 . 1.514(3) ?
C7 H7A . 0.95(2) ?
C7 H7B . 0.98(2) ?
C7A C8 . 1.394(3) ?
C7A C11A . 1.400(3) ?
C8 C9 . 1.383(3) ?
C8 H8 . 0.93(2) ?
C9 O9 . 1.367(2) ?
C9 C10 . 1.404(3) ?
C10 C11 . 1.382(3) ?
C10 O10 . 1.383(2) ?
C11 O11 . 1.377(2) ?
C11 C11A . 1.401(3) ?
C11A C11B . 1.485(3) ?
C12 O1 . 1.446(2) ?
C12 H12A . 0.98(3) ?
C12 H12B . 1.00(3) ?
C12 H12C . 0.95(3) ?
C13 O2 . 1.427(3) ?
C13 H13A . 1.01(3) ?
C13 H13B . 0.91(3) ?
C13 H13C . 1.00(3) ?
C14 O3 . 1.435(3) ?
C14 H14A . 0.99(2) ?
C14 H14B . 0.94(3) ?
C14 H14C . 0.97(3) ?
C15 O9 . 1.429(3) ?
C15 H15A . 0.97(3) ?
C15 H15B . 1.02(3) ?
C15 H15C . 0.94(3) ?
C16 O10 . 1.426(3) ?
C16 H16A . 1.01(3) ?
C16 H16B . 1.02(3) ?
C16 H16C . 0.96(3) ?
C17 O11 . 1.433(3) ?
C17 H17A . 0.97(3) ?
C17 H17B . 0.94(3) ?
C17 H17C . 0.99(3) ?
C18 N6 . 1.492(3) ?
C18 H18A . 0.97(2) ?
C18 H18B . 1.03(2) ?
C18 H18C . 0.94(3) ?
O12 H12D . 1.13(10) ?
O12 H12E . 0.89(7) ?
N6 H6 . 0.94(2) ?

loop_
_geom_torsion_atom_site_label_1
_geom_torsion_atom_site_label_2
_geom_torsion_atom_site_label_3
_geom_torsion_atom_site_label_4
_geom_torsion
O1 C1 C2 O2 6.5(3)
C11B C1 C2 O2 -178.50(16)
O1 C1 C2 C3 -175.10(17)
C11B C1 C2 C3 -0.1(3)
O2 C2 C3 O3 1.0(2)
C1 C2 C3 O3 -177.41(16)
O2 C2 C3 C4 -176.38(17)
C1 C2 C3 C4 5.2(3)
O3 C3 C4 C4A 178.09(17)
C2 C3 C4 C4A -4.7(3)
C3 C4 C4A C11B -0.8(3)
C3 C4 C4A C5 -178.07(18)
C4 C4A C5 N6 -114.1(2)
C11B C4A C5 N6 68.6(2)
N6 C7 C7A C8 -109.0(2)
N6 C7 C7A C11A 73.1(2)
C11A C7A C8 C9 0.1(3)
C7 C7A C8 C9 -177.77(19)
C7A C8 C9 O9 -179.75(18)
C7A C8 C9 C10 -1.9(3)
O9 C9 C10 C11 179.20(18)
C8 C9 C10 C11 1.1(3)
O9 C9 C10 O10 3.1(3)
C8 C9 C10 O10 -174.96(18)
O10 C10 C11 O11 -1.1(3)
C9 C10 C11 O11 -177.17(18)
O10 C10 C11 C11A 177.52(18)
C9 C10 C11 C11A 1.5(3)
C8 C7A C11A C11 2.4(3)
C7 C7A C11A C11 -179.67(18)
C8 C7A C11A C11B 175.44(18)
C7 C7A C11A C11B -6.7(3)
O11 C11 C11A C7A 175.39(17)
C10 C11 C11A C7A -3.2(3)
O11 C11 C11A C11B 2.4(3)
C10 C11 C11A C11B -176.25(18)
C4 C4A C11B C1 5.8(3)
C5 C4A C11B C1 -176.93(17)
C4 C4A C11B C11A -169.61(17)
C5 C4A C11B C11A 7.7(3)
O1 C1 C11B C4A 169.95(16)
C2 C1 C11B C4A -5.3(3)
O1 C1 C11B C11A -14.8(3)
C2 C1 C11B C11A 169.96(17)
C7A C11A C11B C4A -51.1(3)
C11 C11A C11B C4A 121.7(2)
C7A C11A C11B C1 133.6(2)
C11 C11A C11B C1 -53.6(3)
C2 C1 O1 C12 -52.5(2)
C11B C1 O1 C12 132.34(19)
C1 C2 O2 C13 -83.1(2)
C3 C2 O2 C13 98.4(2)
C4 C3 O3 C14 -3.1(3)
C2 C3 O3 C14 179.58(18)
C8 C9 O9 C15 -0.7(3)
C10 C9 O9 C15 -178.6(2)
C11 C10 O10 C16 82.4(2)
C9 C10 O10 C16 -101.5(2)
C10 C11 O11 C17 100.4(2)
C11A C11 O11 C17 -78.3(2)
C4A C5 N6 C18 75.0(2)
C4A C5 N6 C7 -50.4(2)
C7A C7 N6 C18 -161.48(17)
C7A C7 N6 C5 -35.2(2)
